data_4338083
loop_
_publ_author_name
'Ryu, Hyunsoo'
'Park, Ki-Min'
'Ikeda, Mari'
'Habata, Yoichi'
'Lee, Shim Sung'

_publ_section_title
;
 A Ditopic O4S2 Macrocycle and Its Hard, Soft, and Hard/Soft Metal
 Complexes Exhibiting Endo-, Exo-, or Endo/Exocyclic Coordination:
 Synthesis, Crystal Structures, NMR Titration, and Physical Properties.
;
_journal_issue 8
_journal_name_full 'Inorganic chemistry'
_journal_page_first 4029
_journal_page_last 4038
_journal_paper_doi 10.1021/ic4030475
_journal_volume 53
_journal_year 2014
_chemical_formula_moiety 'C22 H28 Cl2 O12 Pb S2'
_chemical_formula_sum 'C22 H28 Cl2 O12 Pb S2'
_chemical_formula_weight 826.65
_chemical_name_systematic
; 
 ? 
;
_space_group_IT_number 7
_symmetry_cell_setting monoclinic
_symmetry_space_group_name_Hall 'P -2yc'
_symmetry_space_group_name_H-M 'P 1 c 1'
_atom_sites_solution_hydrogens geom
_atom_sites_solution_primary direct
_atom_sites_solution_secondary difmap
_audit_creation_method SHELXL-97
_cell_angle_alpha 90.00
_cell_angle_beta 118.193(2)
_cell_angle_gamma 90.00
_cell_formula_units_Z 2
_cell_length_a 8.7113(3)
_cell_length_b 10.0389(3)
_cell_length_c 17.8182(5)
_cell_measurement_reflns_used 7183
_cell_measurement_temperature 173(2)
_cell_measurement_theta_max 27.54
_cell_measurement_theta_min 2.41
_cell_volume 1373.37(8)
_computing_cell_refinement 'Bruker SAINT'
_computing_data_collection 'Bruker APEX2'
_computing_data_reduction 'Bruker SAINT'
_computing_molecular_graphics 'Bruker SHELXTL'
_computing_publication_material 'Bruker SHELXTL'
_computing_structure_refinement 'SHELXL-97 (Sheldrick, 2008)'
_computing_structure_solution 'SHELXS-97 (Sheldrick, 2008)'
_diffrn_ambient_temperature 173(2)
_diffrn_measured_fraction_theta_full 0.999
_diffrn_measured_fraction_theta_max 0.999
_diffrn_measurement_device_type 'Bruker APEX-II CCD'
_diffrn_measurement_method '\f and \w scans'
_diffrn_radiation_monochromator graphite
_diffrn_radiation_source 'fine-focus sealed tube'
_diffrn_radiation_type MoK\a
_diffrn_radiation_wavelength 0.71073
_diffrn_reflns_av_R_equivalents 0.0561
_diffrn_reflns_av_sigmaI/netI 0.0764
_diffrn_reflns_limit_h_max 10
_diffrn_reflns_limit_h_min -10
_diffrn_reflns_limit_k_max 12
_diffrn_reflns_limit_k_min -11
_diffrn_reflns_limit_l_max 20
_diffrn_reflns_limit_l_min -21
_diffrn_reflns_number 10230
_diffrn_reflns_theta_full 26.00
_diffrn_reflns_theta_max 26.00
_diffrn_reflns_theta_min 2.03
_exptl_absorpt_coefficient_mu 6.550
_exptl_absorpt_correction_T_max 0.5070
_exptl_absorpt_correction_T_min 0.1865
_exptl_absorpt_correction_type multi-scan
_exptl_absorpt_process_details SADABS
_exptl_crystal_colour colourless
_exptl_crystal_density_diffrn 1.999
_exptl_crystal_density_method 'not measured'
_exptl_crystal_description block
_exptl_crystal_F_000 808
_exptl_crystal_size_max 0.39
_exptl_crystal_size_mid 0.30
_exptl_crystal_size_min 0.12
_refine_diff_density_max 2.241
_refine_diff_density_min -2.468
_refine_diff_density_rms 0.223
_refine_ls_abs_structure_details 'Flack H D (1983), Acta Cryst. A39, 876-881'
_refine_ls_abs_structure_Flack 0.047(10)
_refine_ls_extinction_method none
_refine_ls_goodness_of_fit_ref 1.081
_refine_ls_hydrogen_treatment constr
_refine_ls_matrix_type full
_refine_ls_number_parameters 352
_refine_ls_number_reflns 4205
_refine_ls_number_restraints 20
_refine_ls_restrained_S_all 1.085
_refine_ls_R_factor_all 0.0507
_refine_ls_R_factor_gt 0.0478
_refine_ls_shift/su_max 0.000
_refine_ls_shift/su_mean 0.000
_refine_ls_structure_factor_coef Fsqd
_refine_ls_weighting_details 'calc w=1/[\s^2^(Fo^2^)+(0.0852P)^2^+0.0000P] where P=(Fo^2^+2Fc^2^)/3'
_refine_ls_weighting_scheme calc
_refine_ls_wR_factor_gt 0.1301
_refine_ls_wR_factor_ref 0.1332
_reflns_number_gt 3933
_reflns_number_total 4205
_reflns_threshold_expression >2sigma(I)
_cod_data_source_file ic4030475_si_002.cif
_cod_data_source_block 3
_cod_depositor_comments
;
The following automatic conversions were performed:

'_symmetry_cell_setting' value 'Monoclinic' changed to 'monoclinic'
according to
/usr/data/users/saulius/crontab/automatic-downloads/rss-feeds/ACS/lib/dictionaries/cif_core.dic
dictionary named 'cif_core.dic' version 2.4.2 from 2011-04-26.

Automatic conversion script
Id: cif_fix_values 2281 2013-09-26 08:29:07Z andrius 

 Adding full bibliography for 4338083--4338087.cif.
;
_cod_original_cell_volume 1373.37(7)
_cod_original_sg_symbol_H-M Pc
_cod_database_code 4338083

loop_
_symmetry_equiv_pos_as_xyz
'x, y, z'
'x, -y, z+1/2'

loop_
_atom_site_label
_atom_site_type_symbol
_atom_site_fract_x
_atom_site_fract_y
_atom_site_fract_z
_atom_site_U_iso_or_equiv
_atom_site_adp_type
_atom_site_occupancy
_atom_site_symmetry_multiplicity
_atom_site_calc_flag
_atom_site_refinement_flags
Pb1 Pb -0.00223(4) -0.70976(3) -0.25017(3) 0.02070(14) Uani 1 1 d .
Cl1 Cl 0.3249(5) -0.9395(4) -0.1575(2) 0.0342(7) Uani 1 1 d .
Cl2 Cl -0.2515(4) -0.3837(3) -0.30283(19) 0.0287(6) Uani 1 1 d .
S1 S -0.2785(4) -0.7258(3) -0.2062(2) 0.0208(6) Uani 1 1 d .
S2 S -0.2950(4) -0.7183(3) -0.4237(2) 0.0222(7) Uani 1 1 d .
O1 O 0.1253(11) -0.6268(9) -0.0805(5) 0.030(2) Uani 1 1 d .
O2 O 0.2613(11) -0.5356(10) -0.1878(5) 0.030(2) Uani 1 1 d .
O3 O 0.1145(11) -0.6047(9) -0.3623(5) 0.0288(19) Uani 1 1 d .
O4 O -0.2447(11) -0.9351(7) -0.3083(5) 0.0197(16) Uani 1 1 d .
O5 O 0.1717(14) -0.9218(12) -0.1471(8) 0.052(3) Uani 1 1 d .
O6 O 0.2933(17) -0.8753(15) -0.2364(8) 0.061(3) Uani 1 1 d .
O7 O 0.4698(16) -0.8731(13) -0.0885(9) 0.062(3) Uani 1 1 d .
O8 O 0.367(2) -1.0755(14) -0.1567(9) 0.071(4) Uani 1 1 d .
O9 O -0.1088(14) -0.4763(10) -0.2609(7) 0.049(3) Uani 1 1 d U
O10 O -0.3454(19) -0.4158(14) -0.3910(9) 0.062(3) Uani 1 1 d U
O11 O -0.3593(19) -0.3946(17) -0.2630(10) 0.071(4) Uani 1 1 d U
O12 O -0.174(2) -0.2564(14) -0.2900(9) 0.060(4) Uani 1 1 d .
C1 C 0.2911(16) -0.5586(14) -0.0509(8) 0.031(3) Uani 1 1 d .
H1A H 0.3837 -0.6236 -0.0419 0.038 Uiso 1 1 calc R
H1B H 0.3231 -0.5134 0.0039 0.038 Uiso 1 1 calc R
C2 C 0.2741(16) -0.4585(16) -0.1166(8) 0.031(3) Uani 1 1 d .
H2A H 0.1686 -0.4032 -0.1338 0.037 Uiso 1 1 calc R
H2B H 0.3772 -0.3993 -0.0942 0.037 Uiso 1 1 calc R
C3 C 0.2697(17) -0.4482(12) -0.2510(8) 0.027(3) Uani 1 1 d .
H3A H 0.3741 -0.3906 -0.2244 0.033 Uiso 1 1 calc R
H3B H 0.1648 -0.3910 -0.2779 0.033 Uiso 1 1 calc R
C4 C 0.2789(16) -0.5394(16) -0.3159(8) 0.034(3) Uani 1 1 d .
H4A H 0.3061 -0.4873 -0.3553 0.040 Uiso 1 1 calc R
H4B H 0.3722 -0.6063 -0.2870 0.040 Uiso 1 1 calc R
C5 C 0.0971(19) -0.6775(14) -0.4316(9) 0.023(3) Uani 1 1 d .
C6 C 0.2337(19) -0.7360(17) -0.4381(10) 0.033(3) Uani 1 1 d .
H6A H 0.3488 -0.7288 -0.3923 0.040 Uiso 1 1 calc R
C7 C 0.204(2) -0.8046(14) -0.5104(11) 0.035(3) Uani 1 1 d .
H7A H 0.3003 -0.8414 -0.5145 0.042 Uiso 1 1 calc R
C8 C 0.038(2) -0.8218(17) -0.5774(12) 0.035(3) Uani 1 1 d .
H8A H 0.0193 -0.8713 -0.6265 0.042 Uiso 1 1 calc R
C9 C -0.1007(19) -0.7638(15) -0.5705(9) 0.028(3) Uani 1 1 d .
H9A H -0.2159 -0.7743 -0.6157 0.034 Uiso 1 1 calc R
C10 C -0.074(2) -0.6901(15) -0.4980(11) 0.028(4) Uani 1 1 d .
C11 C -0.2263(15) -0.6298(14) -0.4923(8) 0.027(3) Uani 1 1 d .
H11A H -0.3263 -0.6255 -0.5504 0.032 Uiso 1 1 calc R
H11B H -0.1959 -0.5373 -0.4713 0.032 Uiso 1 1 calc R
C12 C -0.2694(18) -0.8928(12) -0.4445(8) 0.028(3) Uani 1 1 d .
H12A H -0.3373 -0.9118 -0.5061 0.034 Uiso 1 1 calc R
H12B H -0.1453 -0.9126 -0.4260 0.034 Uiso 1 1 calc R
C13 C -0.3339(18) -0.9765(13) -0.3958(8) 0.027(3) Uani 1 1 d .
H13A H -0.4611 -0.9647 -0.4190 0.032 Uiso 1 1 calc R
H13B H -0.3103 -1.0717 -0.4005 0.032 Uiso 1 1 calc R
C14 C -0.3279(18) -0.9795(12) -0.2594(8) 0.026(3) Uani 1 1 d .
H14A H -0.3054 -1.0757 -0.2464 0.031 Uiso 1 1 calc R
H14B H -0.4553 -0.9660 -0.2924 0.031 Uiso 1 1 calc R
C15 C -0.2566(16) -0.9018(14) -0.1793(8) 0.030(3) Uani 1 1 d .
H15A H -0.1324 -0.9245 -0.1428 0.036 Uiso 1 1 calc R
H15B H -0.3212 -0.9231 -0.1477 0.036 Uiso 1 1 calc R
C16 C -0.2147(17) -0.6446(13) -0.1047(8) 0.025(3) Uani 1 1 d .
H16A H -0.1858 -0.5505 -0.1091 0.030 Uiso 1 1 calc R
H16B H -0.3155 -0.6449 -0.0933 0.030 Uiso 1 1 calc R
C17 C -0.063(2) -0.7073(12) -0.0307(11) 0.025(3) Uani 1 1 d .
C18 C -0.088(2) -0.7754(14) 0.0323(12) 0.033(4) Uani 1 1 d .
H18A H -0.2016 -0.7813 0.0269 0.040 Uiso 1 1 calc R
C19 C 0.049(2) -0.8326(17) 0.1006(10) 0.040(4) Uani 1 1 d .
H19A H 0.0306 -0.8757 0.1431 0.048 Uiso 1 1 calc R
C20 C 0.215(2) -0.8286(18) 0.1087(10) 0.043(4) Uani 1 1 d .
H20A H 0.3084 -0.8725 0.1550 0.052 Uiso 1 1 calc R
C21 C 0.244(2) -0.760(2) 0.0492(10) 0.042(4) Uani 1 1 d .
H21A H 0.3583 -0.7537 0.0552 0.050 Uiso 1 1 calc R
C22 C 0.104(2) -0.7014(12) -0.0195(11) 0.026(4) Uani 1 1 d .

loop_
_atom_site_aniso_label
_atom_site_aniso_U_11
_atom_site_aniso_U_22
_atom_site_aniso_U_33
_atom_site_aniso_U_23
_atom_site_aniso_U_13
_atom_site_aniso_U_12
Pb1 0.0190(2) 0.0273(2) 0.0157(2) 0.0006(2) 0.00808(15) 0.0005(2)
Cl1 0.0290(16) 0.044(2) 0.0307(18) 0.0089(15) 0.0153(14) 0.0109(15)
Cl2 0.0242(13) 0.0335(17) 0.0244(15) 0.0004(13) 0.0082(12) 0.0075(12)
S1 0.0214(15) 0.0201(15) 0.0209(16) -0.0014(11) 0.0101(13) -0.0010(10)
S2 0.0192(15) 0.0267(18) 0.0205(16) 0.0005(10) 0.0092(13) -0.0007(10)
O1 0.021(4) 0.050(6) 0.016(4) 0.001(4) 0.008(4) -0.010(4)
O2 0.024(4) 0.049(6) 0.019(4) -0.004(4) 0.013(4) -0.012(4)
O3 0.018(4) 0.049(6) 0.018(4) -0.007(4) 0.008(4) -0.001(4)
O4 0.028(4) 0.014(4) 0.020(4) 0.000(3) 0.013(4) 0.003(3)
O5 0.034(5) 0.064(7) 0.067(8) 0.031(6) 0.030(6) 0.012(5)
O6 0.061(8) 0.088(10) 0.045(7) 0.026(7) 0.034(6) 0.011(7)
O7 0.044(7) 0.068(8) 0.062(8) -0.013(7) 0.014(6) -0.006(6)
O8 0.080(10) 0.053(8) 0.069(9) 0.009(7) 0.027(8) 0.025(7)
O9 0.044(4) 0.038(4) 0.050(5) 0.003(4) 0.009(3) 0.008(4)
O10 0.061(5) 0.063(5) 0.054(5) -0.010(4) 0.020(4) 0.009(4)
O11 0.063(5) 0.089(6) 0.075(6) -0.006(4) 0.045(4) -0.001(4)
O12 0.095(12) 0.042(6) 0.051(8) 0.000(6) 0.042(9) 0.005(8)
C1 0.024(6) 0.042(8) 0.026(7) -0.010(6) 0.011(5) -0.011(6)
C2 0.024(6) 0.058(9) 0.014(6) -0.009(6) 0.011(5) -0.013(6)
C3 0.033(7) 0.020(6) 0.034(7) -0.001(5) 0.019(6) -0.014(5)
C4 0.022(6) 0.062(9) 0.019(6) 0.000(6) 0.012(5) -0.006(6)
C5 0.022(7) 0.029(6) 0.018(7) 0.000(6) 0.008(6) -0.001(6)
C6 0.020(7) 0.057(9) 0.025(8) 0.004(7) 0.013(6) 0.005(6)
C7 0.043(10) 0.040(8) 0.032(8) 0.006(6) 0.025(8) 0.015(6)
C8 0.043(9) 0.035(7) 0.034(10) -0.001(7) 0.026(8) 0.005(8)
C9 0.026(7) 0.035(7) 0.022(7) 0.005(6) 0.011(6) -0.002(6)
C10 0.025(9) 0.039(8) 0.018(8) 0.005(5) 0.009(7) -0.007(6)
C11 0.022(6) 0.040(7) 0.017(6) -0.001(5) 0.009(5) 0.000(5)
C12 0.037(7) 0.022(6) 0.027(7) -0.007(5) 0.016(6) 0.000(5)
C13 0.036(7) 0.024(6) 0.023(6) 0.000(5) 0.016(5) -0.003(5)
C14 0.040(7) 0.012(6) 0.034(7) 0.001(5) 0.025(6) 0.005(5)
C15 0.024(6) 0.046(8) 0.030(7) 0.004(5) 0.021(6) -0.005(5)
C16 0.029(7) 0.031(7) 0.022(6) -0.002(5) 0.017(6) 0.006(5)
C17 0.025(9) 0.031(8) 0.020(8) -0.005(5) 0.010(7) 0.000(5)
C18 0.043(10) 0.030(8) 0.035(9) -0.004(6) 0.025(8) -0.013(6)
C19 0.053(10) 0.037(8) 0.031(8) -0.002(7) 0.021(8) -0.013(8)
C20 0.047(9) 0.056(9) 0.023(8) 0.004(7) 0.012(7) 0.001(8)
C21 0.025(8) 0.075(11) 0.021(8) 0.000(7) 0.007(6) 0.005(8)
C22 0.029(9) 0.027(8) 0.020(8) 0.002(5) 0.010(7) 0.005(5)

loop_
_atom_type_symbol
_atom_type_description
_atom_type_scat_dispersion_real
_atom_type_scat_dispersion_imag
_atom_type_scat_source
C C 0.0033 0.0016 'International Tables Vol C Tables 4.2.6.8 and 6.1.1.4'
H H 0.0000 0.0000 'International Tables Vol C Tables 4.2.6.8 and 6.1.1.4'
O O 0.0106 0.0060 'International Tables Vol C Tables 4.2.6.8 and 6.1.1.4'
S S 0.1246 0.1234 'International Tables Vol C Tables 4.2.6.8 and 6.1.1.4'
Cl Cl 0.1484 0.1585 'International Tables Vol C Tables 4.2.6.8 and 6.1.1.4'
Pb Pb -3.3944 10.1111 'International Tables Vol C Tables 4.2.6.8 and 6.1.1.4'

loop_
_geom_angle_atom_site_label_1
_geom_angle_atom_site_label_2
_geom_angle_atom_site_label_3
_geom_angle
O9 Pb1 O2 68.5(3)
O9 Pb1 O5 147.8(4)
O2 Pb1 O5 97.7(3)
O9 Pb1 O1 75.4(3)
O2 Pb1 O1 62.2(2)
O5 Pb1 O1 72.4(3)
O9 Pb1 O3 80.8(3)
O2 Pb1 O3 61.8(2)
O5 Pb1 O3 119.3(3)
O1 Pb1 O3 123.8(2)
O9 Pb1 S1 75.2(3)
O2 Pb1 S1 126.15(19)
O5 Pb1 S1 92.5(2)
O1 Pb1 S1 71.26(18)
O3 Pb1 S1 147.11(19)
O9 Pb1 S2 80.8(3)
O2 Pb1 S2 127.2(2)
O5 Pb1 S2 127.6(3)
O1 Pb1 S2 147.87(19)
O3 Pb1 S2 72.04(18)
S1 Pb1 S2 82.09(9)
O8 Cl1 O5 111.7(9)
O8 Cl1 O7 108.7(9)
O5 Cl1 O7 108.9(8)
O8 Cl1 O6 111.7(9)
O5 Cl1 O6 107.8(7)
O7 Cl1 O6 108.0(9)
O12 Cl2 O11 111.6(9)
O12 Cl2 O10 111.4(8)
O11 Cl2 O10 111.3(9)
O12 Cl2 O9 105.5(8)
O11 Cl2 O9 107.6(8)
O10 Cl2 O9 109.3(7)
C16 S1 C15 103.3(6)
C16 S1 Pb1 110.2(4)
C15 S1 Pb1 97.4(4)
C12 S2 C11 102.7(6)
C12 S2 Pb1 96.5(4)
C11 S2 Pb1 107.1(4)
C22 O1 C1 116.3(11)
C22 O1 Pb1 123.1(8)
C1 O1 Pb1 110.5(6)
C2 O2 C3 110.2(10)
C2 O2 Pb1 114.3(6)
C3 O2 Pb1 114.8(7)
C5 O3 C4 114.6(9)
C5 O3 Pb1 120.5(7)
C4 O3 Pb1 111.0(6)
C13 O4 C14 113.4(9)
Cl1 O5 Pb1 105.2(5)
Cl2 O9 Pb1 147.3(7)
O1 C1 C2 108.5(10)
O2 C2 C1 105.3(12)
O2 C3 C4 105.5(10)
O3 C4 C3 108.6(9)
C6 C5 O3 124.5(13)
C6 C5 C10 120.2(14)
O3 C5 C10 115.3(12)
C7 C6 C5 120.3(15)
C6 C7 C8 122.0(15)
C7 C8 C9 117.8(16)
C8 C9 C10 121.4(15)
C5 C10 C9 118.3(15)
C5 C10 C11 121.7(13)
C9 C10 C11 120.1(15)
C10 C11 S2 115.4(10)
C13 C12 S2 107.8(9)
O4 C13 C12 107.9(10)
O4 C14 C15 108.5(10)
C14 C15 S1 108.3(9)
C17 C16 S1 114.6(9)
C22 C17 C18 117.1(16)
C22 C17 C16 123.0(14)
C18 C17 C16 119.8(14)
C19 C18 C17 120.7(16)
C18 C19 C20 120.8(15)
C19 C20 C21 119.8(16)
C20 C21 C22 118.8(16)
C17 C22 C21 122.8(17)
C17 C22 O1 115.5(14)
C21 C22 O1 121.7(16)

loop_
_geom_bond_atom_site_label_1
_geom_bond_atom_site_label_2
_geom_bond_distance
Pb1 O9 2.495(10)
Pb1 O2 2.674(9)
Pb1 O5 2.751(11)
Pb1 O1 2.810(8)
Pb1 O3 2.838(8)
Pb1 S1 2.866(3)
Pb1 S2 2.936(3)
Cl1 O8 1.412(14)
Cl1 O5 1.442(10)
Cl1 O7 1.443(13)
Cl1 O6 1.450(11)
Cl2 O12 1.414(16)
Cl2 O11 1.423(13)
Cl2 O10 1.424(14)
Cl2 O9 1.446(10)
S1 C16 1.815(12)
S1 C15 1.817(14)
S2 C12 1.826(12)
S2 C11 1.826(12)
O1 C22 1.404(19)
O1 C1 1.454(14)
O2 C2 1.445(15)
O2 C3 1.456(14)
O3 C5 1.381(17)
O3 C4 1.430(15)
O4 C13 1.436(15)
O4 C14 1.443(14)
C1 C2 1.50(2)
C3 C4 1.507(18)
C5 C6 1.38(2)
C5 C10 1.40(2)
C6 C7 1.37(2)
C7 C8 1.38(3)
C8 C9 1.40(2)
C9 C10 1.41(2)
C10 C11 1.51(2)
C12 C13 1.494(17)
C14 C15 1.481(18)
C16 C17 1.50(2)
C17 C22 1.37(2)
C17 C18 1.42(2)
C18 C19 1.37(3)
C19 C20 1.38(2)
C20 C21 1.38(2)
C21 C22 1.39(2)
